data_4330002
loop_
_publ_author_name
'Alexander E. Anderson'
'Michael P. Weberski'
'Craig C. McLauchlan'

_publ_contact_author_address
; Department of Chemistry
  Illinois State University
  Campus Box 4160
  Normal, IL 61790-4160, USA
;
_publ_contact_author_email mclauchlan@ilstu.edu
_publ_contact_author_fax +(309)438-5538
_publ_contact_author_name 'Craig C. McLauchlan'
_publ_contact_author_phone +(309)438-7019
_publ_section_title
;
 Phosph(on/in)ate-Bridged Vanadium(IV) Dimers: Synthesis and
 Characterization
;
_journal_name_full 'Inorganic Chemistry'
_journal_page_first 8719
_journal_page_last 8728
_journal_paper_doi 10.1021/ic3002306
_journal_volume 51
_journal_year 2012
_chemical_formula_moiety 'C46 H80 Co2 N2 O32 P8 V2'
_chemical_formula_sum 'C46 H80 Co2 N2 O32 P8 V2'
_chemical_formula_weight 1640.62
_chemical_name_systematic
; 
 ? 
;
_chemical_temperature_decomposition 373
_space_group_IT_number 14
_symmetry_cell_setting monoclinic
_symmetry_space_group_name_Hall '-P 2yn'
_symmetry_space_group_name_H-M 'P 1 21/n 1'
_atom_sites_solution_hydrogens geom
_atom_sites_solution_primary direct
_atom_sites_solution_secondary difmap
_audit_creation_method SHELXL-97
_cell_angle_alpha 90.00
_cell_angle_beta 111.036(2)
_cell_angle_gamma 90.00
_cell_formula_units_Z 2
_cell_length_a 13.904(2)
_cell_length_b 16.653(3)
_cell_length_c 15.653(3)
_cell_measurement_reflns_used 9845
_cell_measurement_temperature 93(2)
_cell_measurement_theta_max 31.331
_cell_measurement_theta_min 2.445
_cell_volume 3382.8(10)
_computing_cell_refinement 'Apex2 v2008.2-4'
_computing_data_collection 'Apex2 v2008.2-4 (Bruker, 2008)'
_computing_data_reduction 'Apex2 v2008.2-4'
_computing_molecular_graphics 'SHELXTL 6.14'
_computing_publication_material 'SHELXTL 6.14'
_computing_structure_refinement 'SHELXTL 6.14'
_computing_structure_solution 'SHELXTL 6.14 (Sheldrick, 1997)'
_diffrn_ambient_temperature 93(2)
_diffrn_measured_fraction_theta_full 0.999
_diffrn_measured_fraction_theta_max 0.999
_diffrn_measurement_device_type 'Bruker AXS SMART APEX CCD diffractometer'
_diffrn_measurement_method '\w scans'
_diffrn_radiation_monochromator graphite
_diffrn_radiation_source 'fine-focus sealed tube'
_diffrn_radiation_type MoK\a
_diffrn_radiation_wavelength 0.71073
_diffrn_reflns_av_R_equivalents 0.0497
_diffrn_reflns_av_sigmaI/netI 0.0421
_diffrn_reflns_limit_h_max 18
_diffrn_reflns_limit_h_min -17
_diffrn_reflns_limit_k_max 21
_diffrn_reflns_limit_k_min -21
_diffrn_reflns_limit_l_max 20
_diffrn_reflns_limit_l_min -20
_diffrn_reflns_number 31213
_diffrn_reflns_theta_full 27.48
_diffrn_reflns_theta_max 27.48
_diffrn_reflns_theta_min 1.68
_diffrn_standards_decay_% none
_diffrn_standards_number 0
_exptl_absorpt_coefficient_mu 1.026
_exptl_absorpt_correction_T_max 0.823
_exptl_absorpt_correction_T_min 0.636
_exptl_absorpt_correction_type multi-scan
_exptl_absorpt_process_details 'Apex2 v2008.2-2 (Bruker, 2008)'
_exptl_crystal_colour green
_exptl_crystal_density_diffrn 1.611
_exptl_crystal_description block
_exptl_crystal_F_000 1692
_exptl_crystal_size_max 0.370
_exptl_crystal_size_mid 0.200
_exptl_crystal_size_min 0.190
_refine_diff_density_max 1.290
_refine_diff_density_min -0.795
_refine_diff_density_rms 0.105
_refine_ls_extinction_method none
_refine_ls_goodness_of_fit_ref 1.078
_refine_ls_hydrogen_treatment constr
_refine_ls_matrix_type full
_refine_ls_number_parameters 415
_refine_ls_number_reflns 7751
_refine_ls_number_restraints 0
_refine_ls_restrained_S_all 1.078
_refine_ls_R_factor_all 0.0573
_refine_ls_R_factor_gt 0.0410
_refine_ls_shift/su_max 0.001
_refine_ls_shift/su_mean 0.000
_refine_ls_structure_factor_coef Fsqd
_refine_ls_weighting_details 'calc w=1/[\s^2^(Fo^2^)+(0.0556P)^2^+4.9967P] where P=(Fo^2^+2Fc^2^)/3'
_refine_ls_weighting_scheme calc
_refine_ls_wR_factor_gt 0.1025
_refine_ls_wR_factor_ref 0.1170
_reflns_number_gt 6311
_reflns_number_total 7751
_reflns_threshold_expression >2sigma(I)
_cod_data_source_file ic3002306_si_002_4.cif
_cod_data_source_block 7isu124
_cod_original_cell_volume 3382.7(10)
_cod_original_sg_symbol_H-M 'P 21/n'
_cod_database_code 4330002

loop_
_symmetry_equiv_pos_as_xyz
'x, y, z'
'-x+1/2, y+1/2, -z+1/2'
'-x, -y, -z'
'x-1/2, -y-1/2, z-1/2'

loop_
_atom_site_label
_atom_site_type_symbol
_atom_site_fract_x
_atom_site_fract_y
_atom_site_fract_z
_atom_site_U_iso_or_equiv
_atom_site_adp_type
_atom_site_occupancy
_atom_site_symmetry_multiplicity
_atom_site_calc_flag
_atom_site_refinement_flags
V1 V 0.13828(3) 1.00722(3) 0.17480(3) 0.01334(11) Uani 1 1 d .
Co1 Co 0.20239(3) 0.84856(2) 0.38361(2) 0.01446(10) Uani 1 1 d .
P1 P 0.14371(5) 0.96934(4) 0.38151(4) 0.01556(15) Uani 1 1 d .
P2 P 0.08200(5) 0.82458(4) 0.25353(4) 0.01392(14) Uani 1 1 d .
P3 P 0.30745(5) 0.89087(4) 0.32099(4) 0.01439(15) Uani 1 1 d .
P4 P 0.10298(5) 0.97900(4) -0.04439(4) 0.01360(14) Uani 1 1 d .
O1 O 0.12012(14) 0.95703(11) 0.05274(12) 0.0158(4) Uani 1 1 d .
O1P O 0.13415(15) 1.02411(11) 0.30126(12) 0.0168(4) Uani 1 1 d .
O1A O 0.21621(16) 1.01302(12) 0.47327(13) 0.0215(4) Uani 1 1 d .
O1B O 0.03580(16) 0.97032(13) 0.39672(14) 0.0240(4) Uani 1 1 d .
O2P O 0.04975(14) 0.89353(11) 0.18510(12) 0.0152(4) Uani 1 1 d .
O2A O -0.01378(15) 0.79512(12) 0.27862(12) 0.0182(4) Uani 1 1 d .
O2 O -0.00760(14) 1.05123(11) 0.11815(12) 0.0164(4) Uani 1 1 d .
O2B O 0.09921(15) 0.74685(12) 0.19963(13) 0.0191(4) Uani 1 1 d .
O3P O 0.26267(14) 0.93613(11) 0.23091(12) 0.0155(4) Uani 1 1 d .
O3A O 0.36871(15) 0.81436(12) 0.30598(13) 0.0184(4) Uani 1 1 d .
O3B O 0.40037(15) 0.94309(12) 0.38945(13) 0.0222(4) Uani 1 1 d .
O3 O 0.19946(15) 1.08695(12) 0.17062(13) 0.0202(4) Uani 1 1 d .
O4 O 0.11741(15) 1.07113(12) -0.05336(13) 0.0193(4) Uani 1 1 d .
H4A H 0.0660 1.0898 -0.0956 0.029 Uiso 1 1 calc R
O5 O 0.19452(15) 0.93657(13) -0.06889(13) 0.0205(4) Uani 1 1 d .
O6 O 0.64778(19) 0.9942(2) 0.2013(2) 0.0519(8) Uani 1 1 d .
O7 O 0.6626(2) 0.8771(2) 0.1482(2) 0.0640(9) Uani 1 1 d .
C1 C 0.2964(2) 0.93971(18) -0.01283(18) 0.0194(6) Uani 1 1 d .
C1C C -0.0621(2) 0.9856(2) 0.3238(2) 0.0267(6) Uani 1 1 d .
H1CA H -0.1098 0.9403 0.3192 0.032 Uiso 1 1 calc R
H1CB H -0.0517 0.9904 0.2647 0.032 Uiso 1 1 calc R
C1D C -0.1072(3) 1.0613(2) 0.3435(3) 0.0372(8) Uani 1 1 d .
H1DA H -0.1731 1.0719 0.2941 0.056 Uiso 1 1 calc R
H1DB H -0.0597 1.1059 0.3477 0.056 Uiso 1 1 calc R
H1DC H -0.1184 1.0559 0.4016 0.056 Uiso 1 1 calc R
C1B C 0.2769(3) 1.1195(2) 0.5813(2) 0.0300(7) Uani 1 1 d .
H1BA H 0.2647 1.1748 0.5960 0.045 Uiso 1 1 calc R
H1BB H 0.3447 1.1158 0.5757 0.045 Uiso 1 1 calc R
H1BC H 0.2746 1.0836 0.6301 0.045 Uiso 1 1 calc R
C1A C 0.1949(3) 1.09518(19) 0.4922(2) 0.0283(7) Uani 1 1 d .
H1AA H 0.1260 1.0987 0.4970 0.034 Uiso 1 1 calc R
H1AB H 0.1963 1.1311 0.4423 0.034 Uiso 1 1 calc R
C2C C 0.1602(2) 0.75444(19) 0.1409(2) 0.0234(6) Uani 1 1 d .
H2CA H 0.2117 0.7107 0.1550 0.028 Uiso 1 1 calc R
H2CB H 0.1977 0.8062 0.1535 0.028 Uiso 1 1 calc R
C2D C 0.0925(2) 0.75053(19) 0.0414(2) 0.0258(6) Uani 1 1 d .
H2DA H 0.1350 0.7555 0.0036 0.039 Uiso 1 1 calc R
H2DB H 0.0423 0.7945 0.0272 0.039 Uiso 1 1 calc R
H2DC H 0.0560 0.6990 0.0288 0.039 Uiso 1 1 calc R
C2A C -0.1140(2) 0.78098(19) 0.20800(19) 0.0227(6) Uani 1 1 d .
H2AA H -0.1058 0.7523 0.1556 0.027 Uiso 1 1 calc R
H2AB H -0.1491 0.8327 0.1856 0.027 Uiso 1 1 calc R
C2 C 0.3391(2) 1.00348(19) 0.0463(2) 0.0236(6) Uani 1 1 d .
H2A H 0.2972 1.0473 0.0504 0.028 Uiso 1 1 calc R
C2B C -0.1765(2) 0.7312(2) 0.2491(2) 0.0289(7) Uani 1 1 d .
H2BA H -0.2445 0.7207 0.2026 0.043 Uiso 1 1 calc R
H2BB H -0.1847 0.7604 0.3004 0.043 Uiso 1 1 calc R
H2BC H -0.1411 0.6802 0.2710 0.043 Uiso 1 1 calc R
C3C C 0.4081(2) 1.02959(17) 0.3807(2) 0.0238(6) Uani 1 1 d .
H3CA H 0.4190 1.0557 0.4403 0.029 Uiso 1 1 calc R
H3CB H 0.3431 1.0505 0.3354 0.029 Uiso 1 1 calc R
C3A C 0.4370(2) 0.82163(19) 0.2549(2) 0.0249(6) Uani 1 1 d .
H3AA H 0.4904 0.8627 0.2834 0.030 Uiso 1 1 calc R
H3AB H 0.3975 0.8382 0.1912 0.030 Uiso 1 1 calc R
C3 C 0.4435(2) 1.0022(2) 0.0993(2) 0.0276(7) Uani 1 1 d .
H3A H 0.4739 1.0453 0.1397 0.033 Uiso 1 1 calc R
C3B C 0.4866(3) 0.7412(2) 0.2557(3) 0.0346(8) Uani 1 1 d .
H3BA H 0.5330 0.7447 0.2212 0.052 Uiso 1 1 calc R
H3BB H 0.4332 0.7010 0.2273 0.052 Uiso 1 1 calc R
H3BC H 0.5260 0.7255 0.3190 0.052 Uiso 1 1 calc R
C3D C 0.4955(3) 1.0489(2) 0.3506(3) 0.0448(10) Uani 1 1 d .
H3DA H 0.5005 1.1073 0.3451 0.067 Uiso 1 1 calc R
H3DB H 0.4839 1.0237 0.2911 0.067 Uiso 1 1 calc R
H3DC H 0.5598 1.0285 0.3958 0.067 Uiso 1 1 calc R
C4 C 0.5026(2) 0.9377(2) 0.0927(2) 0.0282(7) Uani 1 1 d .
C5 C 0.4616(3) 0.8744(2) 0.0336(2) 0.0327(7) Uani 1 1 d .
H5A H 0.5040 0.8309 0.0295 0.039 Uiso 1 1 calc R
C6 C 0.3580(2) 0.8755(2) -0.0193(2) 0.0272(6) Uani 1 1 d .
H6A H 0.3285 0.8326 -0.0603 0.033 Uiso 1 1 calc R
C21 C 0.1537(2) 0.79700(19) 0.4820(2) 0.0263(7) Uani 1 1 d .
H21 H 0.0892 0.8069 0.4881 0.032 Uiso 1 1 calc R
C22 C 0.2457(2) 0.84047(18) 0.52457(18) 0.0214(6) Uani 1 1 d .
H22 H 0.2542 0.8846 0.5651 0.026 Uiso 1 1 calc R
C23 C 0.3227(2) 0.80712(18) 0.49650(19) 0.0219(6) Uani 1 1 d .
H23 H 0.3919 0.8254 0.5142 0.026 Uiso 1 1 calc R
C24 C 0.2793(3) 0.74164(18) 0.43721(19) 0.0274(7) Uani 1 1 d .
H24 H 0.3140 0.7080 0.4087 0.033 Uiso 1 1 calc R
C25 C 0.1753(3) 0.73582(19) 0.4285(2) 0.0316(8) Uani 1 1 d .
H25 H 0.1274 0.6972 0.3927 0.038 Uiso 1 1 calc R
N1 N 0.6121(2) 0.9364(2) 0.1513(2) 0.0417(8) Uani 1 1 d .

loop_
_atom_site_aniso_label
_atom_site_aniso_U_11
_atom_site_aniso_U_22
_atom_site_aniso_U_33
_atom_site_aniso_U_23
_atom_site_aniso_U_13
_atom_site_aniso_U_12
V1 0.0150(2) 0.0148(2) 0.0080(2) 0.00123(15) 0.00144(16) 0.00005(16)
Co1 0.01759(19) 0.01611(19) 0.00749(16) 0.00166(13) 0.00187(13) 0.00177(13)
P1 0.0188(3) 0.0179(3) 0.0083(3) 0.0001(2) 0.0028(2) 0.0023(3)
P2 0.0159(3) 0.0157(3) 0.0089(3) 0.0005(2) 0.0029(2) 0.0001(2)
P3 0.0144(3) 0.0160(3) 0.0096(3) 0.0005(2) 0.0005(2) 0.0013(2)
P4 0.0141(3) 0.0172(3) 0.0083(3) 0.0011(2) 0.0026(2) 0.0016(2)
O1 0.0182(9) 0.0189(10) 0.0089(8) 0.0022(7) 0.0030(7) 0.0029(7)
O1P 0.0226(10) 0.0168(9) 0.0087(8) 0.0008(7) 0.0030(7) 0.0018(7)
O1A 0.0309(11) 0.0194(10) 0.0099(8) -0.0021(7) 0.0020(8) 0.0050(8)
O1B 0.0231(11) 0.0310(12) 0.0203(10) 0.0037(8) 0.0108(8) 0.0068(9)
O2P 0.0160(9) 0.0181(10) 0.0093(8) 0.0025(7) 0.0020(7) 0.0008(7)
O2A 0.0190(10) 0.0236(10) 0.0107(8) 0.0005(7) 0.0039(7) -0.0040(8)
O2 0.0166(9) 0.0182(9) 0.0112(8) -0.0002(7) 0.0010(7) 0.0007(7)
O2B 0.0245(10) 0.0193(10) 0.0133(9) -0.0018(7) 0.0066(8) 0.0003(8)
O3P 0.0154(9) 0.0189(10) 0.0105(8) 0.0023(7) 0.0024(7) 0.0018(7)
O3A 0.0182(10) 0.0191(10) 0.0174(9) 0.0023(7) 0.0058(8) 0.0048(7)
O3B 0.0191(10) 0.0230(11) 0.0176(9) 0.0011(8) -0.0020(8) -0.0021(8)
O3 0.0192(10) 0.0213(10) 0.0164(9) 0.0031(8) 0.0018(8) -0.0021(8)
O4 0.0189(10) 0.0202(10) 0.0133(9) 0.0046(7) -0.0008(7) -0.0010(8)
O5 0.0151(9) 0.0327(11) 0.0131(9) -0.0031(8) 0.0043(7) 0.0044(8)
O6 0.0217(13) 0.084(2) 0.0388(15) 0.0159(15) -0.0023(11) -0.0081(13)
O7 0.0246(14) 0.083(2) 0.076(2) 0.0239(19) 0.0084(14) 0.0223(15)
C1 0.0142(13) 0.0303(16) 0.0149(12) 0.0042(11) 0.0067(10) 0.0037(11)
C1C 0.0175(14) 0.0356(18) 0.0260(15) -0.0066(13) 0.0066(12) 0.0012(12)
C1D 0.0297(18) 0.0357(19) 0.041(2) -0.0035(15) 0.0060(15) 0.0114(14)
C1B 0.0413(19) 0.0289(17) 0.0184(14) -0.0075(12) 0.0089(13) -0.0022(14)
C1A 0.0393(18) 0.0215(15) 0.0185(14) -0.0044(12) 0.0038(13) 0.0047(13)
C2C 0.0195(14) 0.0292(16) 0.0229(14) -0.0088(12) 0.0095(12) -0.0009(11)
C2D 0.0315(17) 0.0289(16) 0.0190(14) -0.0068(12) 0.0114(12) -0.0063(13)
C2A 0.0186(14) 0.0342(17) 0.0133(12) -0.0018(11) 0.0034(11) -0.0068(12)
C2 0.0192(14) 0.0305(16) 0.0204(14) 0.0046(12) 0.0064(11) 0.0034(11)
C2B 0.0241(15) 0.0375(18) 0.0250(15) 0.0004(13) 0.0087(13) -0.0096(13)
C3C 0.0216(14) 0.0182(14) 0.0252(15) -0.0048(11) 0.0007(12) -0.0019(11)
C3A 0.0211(14) 0.0304(16) 0.0254(15) -0.0003(12) 0.0109(12) 0.0016(12)
C3 0.0218(15) 0.0399(19) 0.0197(14) 0.0057(13) 0.0056(12) -0.0038(13)
C3B 0.0351(19) 0.0335(18) 0.0396(19) -0.0013(15) 0.0188(15) 0.0077(14)
C3D 0.066(3) 0.0258(18) 0.058(2) -0.0026(17) 0.042(2) -0.0073(17)
C4 0.0139(13) 0.048(2) 0.0229(14) 0.0160(14) 0.0066(11) 0.0048(13)
C5 0.0249(16) 0.044(2) 0.0331(17) 0.0128(15) 0.0149(14) 0.0139(14)
C6 0.0253(15) 0.0338(17) 0.0249(15) 0.0008(13) 0.0121(13) 0.0074(13)
C21 0.0246(15) 0.0338(17) 0.0209(14) 0.0166(12) 0.0087(12) 0.0038(12)
C22 0.0312(16) 0.0231(15) 0.0080(11) 0.0041(10) 0.0047(11) 0.0057(12)
C23 0.0212(14) 0.0265(15) 0.0146(12) 0.0090(11) 0.0022(11) 0.0075(11)
C24 0.047(2) 0.0216(15) 0.0141(13) 0.0085(11) 0.0119(13) 0.0139(13)
C25 0.044(2) 0.0207(16) 0.0169(14) 0.0079(12) -0.0046(13) -0.0080(13)
N1 0.0174(14) 0.070(2) 0.0363(17) 0.0260(17) 0.0079(12) 0.0071(15)

loop_
_atom_type_symbol
_atom_type_description
_atom_type_scat_dispersion_real
_atom_type_scat_dispersion_imag
_atom_type_scat_source
C C 0.0033 0.0016 'International Tables Vol C Tables 4.2.6.8 and 6.1.1.4'
H H 0.0000 0.0000 'International Tables Vol C Tables 4.2.6.8 and 6.1.1.4'
N N 0.0061 0.0033 'International Tables Vol C Tables 4.2.6.8 and 6.1.1.4'
O O 0.0106 0.0060 'International Tables Vol C Tables 4.2.6.8 and 6.1.1.4'
P P 0.1023 0.0942 'International Tables Vol C Tables 4.2.6.8 and 6.1.1.4'
V V 0.3005 0.5294 'International Tables Vol C Tables 4.2.6.8 and 6.1.1.4'
Co Co 0.3494 0.9721 'International Tables Vol C Tables 4.2.6.8 and 6.1.1.4'

loop_
_geom_angle_atom_site_label_1
_geom_angle_atom_site_label_2
_geom_angle_atom_site_label_3
_geom_angle
_geom_angle_site_symmetry_1
_geom_angle_site_symmetry_3
O3 V1 O1 101.18(9) . .
O3 V1 O3P 96.90(9) . .
O1 V1 O3P 88.03(8) . .
O3 V1 O1P 97.34(9) . .
O1 V1 O1P 161.44(8) . .
O3P V1 O1P 88.66(8) . .
O3 V1 O2 98.36(9) . .
O1 V1 O2 88.29(7) . .
O3P V1 O2 164.72(8) . .
O1P V1 O2 90.14(8) . .
O3 V1 O2P 178.21(9) . .
O1 V1 O2P 80.60(7) . .
O3P V1 O2P 83.28(7) . .
O1P V1 O2P 80.88(7) . .
O2 V1 O2P 81.49(7) . .
O3 V1 V1 100.99(7) . 3_575
O1 V1 V1 39.36(5) . 3_575
O3P V1 V1 126.64(5) . 3_575
O1P V1 V1 137.07(6) . 3_575
O2 V1 V1 49.07(5) . 3_575
O2P V1 V1 80.28(5) . 3_575
C23 Co1 C22 39.81(12) . .
C23 Co1 C21 66.89(12) . .
C22 Co1 C21 39.75(12) . .
C23 Co1 C25 66.42(12) . .
C22 Co1 C25 66.49(12) . .
C21 Co1 C25 39.81(14) . .
C23 Co1 C24 39.88(12) . .
C22 Co1 C24 66.81(11) . .
C21 Co1 C24 66.82(12) . .
C25 Co1 C24 39.33(14) . .
C23 Co1 P3 91.45(9) . .
C22 Co1 P3 121.45(9) . .
C21 Co1 P3 158.33(9) . .
C25 Co1 P3 133.10(11) . .
C24 Co1 P3 97.40(10) . .
C23 Co1 P2 149.30(9) . .
C22 Co1 P2 145.34(9) . .
C21 Co1 P2 105.91(9) . .
C25 Co1 P2 88.78(9) . .
C24 Co1 P2 109.42(9) . .
P3 Co1 P2 93.11(3) . .
C23 Co1 P1 120.51(9) . .
C22 Co1 P1 92.32(8) . .
C21 Co1 P1 100.01(9) . .
C25 Co1 P1 136.74(11) . .
C24 Co1 P1 158.77(9) . .
P3 Co1 P1 90.15(3) . .
P2 Co1 P1 89.84(3) . .
O1P P1 O1B 107.96(11) . .
O1P P1 O1A 107.99(11) . .
O1B P1 O1A 100.58(12) . .
O1P P1 Co1 119.39(8) . .
O1B P1 Co1 112.03(9) . .
O1A P1 Co1 107.18(8) . .
O2P P2 O2A 110.11(11) . .
O2P P2 O2B 107.41(10) . .
O2A P2 O2B 100.14(11) . .
O2P P2 Co1 117.16(8) . .
O2A P2 Co1 104.95(7) . .
O2B P2 Co1 115.62(8) . .
O3P P3 O3A 108.77(10) . .
O3P P3 O3B 108.29(11) . .
O3A P3 O3B 100.75(11) . .
O3P P3 Co1 117.78(8) . .
O3A P3 Co1 106.94(8) . .
O3B P3 Co1 112.88(8) . .
O1 P4 O2 118.33(11) . 3_575
O1 P4 O4 110.66(11) . .
O2 P4 O4 111.58(11) 3_575 .
O1 P4 O5 106.38(10) . .
O2 P4 O5 102.98(11) 3_575 .
O4 P4 O5 105.71(11) . .
O1 P4 P4 61.56(7) . 3_575
O2 P4 P4 76.16(8) 3_575 3_575
O4 P4 P4 89.41(8) . 3_575
O5 P4 P4 163.74(9) . 3_575
P4 O1 V1 141.35(12) . .
P1 O1P V1 134.57(12) . .
C1A O1A P1 120.10(18) . .
C1C O1B P1 123.32(18) . .
P2 O2P V1 129.87(10) . .
C2A O2A P2 121.31(16) . .
P4 O2 V1 133.02(12) 3_575 .
C2C O2B P2 119.26(18) . .
P3 O3P V1 134.09(11) . .
C3A O3A P3 120.29(18) . .
C3C O3B P3 122.82(17) . .
P4 O4 H4A 109.5 . .
C1 O5 P4 123.41(17) . .
O5 C1 C2 123.3(3) . .
O5 C1 C6 116.3(3) . .
C2 C1 C6 120.4(3) . .
O1B C1C C1D 109.3(3) . .
O1B C1C H1CA 109.8 . .
C1D C1C H1CA 109.8 . .
O1B C1C H1CB 109.8 . .
C1D C1C H1CB 109.8 . .
H1CA C1C H1CB 108.3 . .
C1C C1D H1DA 109.5 . .
C1C C1D H1DB 109.5 . .
H1DA C1D H1DB 109.5 . .
C1C C1D H1DC 109.5 . .
H1DA C1D H1DC 109.5 . .
H1DB C1D H1DC 109.5 . .
C1A C1B H1BA 109.5 . .
C1A C1B H1BB 109.5 . .
H1BA C1B H1BB 109.5 . .
C1A C1B H1BC 109.5 . .
H1BA C1B H1BC 109.5 . .
H1BB C1B H1BC 109.5 . .
O1A C1A C1B 107.4(3) . .
O1A C1A H1AA 110.2 . .
C1B C1A H1AA 110.2 . .
O1A C1A H1AB 110.2 . .
C1B C1A H1AB 110.2 . .
H1AA C1A H1AB 108.5 . .
O2B C2C C2D 111.0(2) . .
O2B C2C H2CA 109.4 . .
C2D C2C H2CA 109.4 . .
O2B C2C H2CB 109.4 . .
C2D C2C H2CB 109.4 . .
H2CA C2C H2CB 108.0 . .
C2C C2D H2DA 109.5 . .
C2C C2D H2DB 109.5 . .
H2DA C2D H2DB 109.5 . .
C2C C2D H2DC 109.5 . .
H2DA C2D H2DC 109.5 . .
H2DB C2D H2DC 109.5 . .
O2A C2A C2B 107.9(2) . .
O2A C2A H2AA 110.1 . .
C2B C2A H2AA 110.1 . .
O2A C2A H2AB 110.1 . .
C2B C2A H2AB 110.1 . .
H2AA C2A H2AB 108.4 . .
C3 C2 C1 119.3(3) . .
C3 C2 H2A 120.3 . .
C1 C2 H2A 120.3 . .
C2A C2B H2BA 109.5 . .
C2A C2B H2BB 109.5 . .
H2BA C2B H2BB 109.5 . .
C2A C2B H2BC 109.5 . .
H2BA C2B H2BC 109.5 . .
H2BB C2B H2BC 109.5 . .
O3B C3C C3D 109.9(3) . .
O3B C3C H3CA 109.7 . .
C3D C3C H3CA 109.7 . .
O3B C3C H3CB 109.7 . .
C3D C3C H3CB 109.7 . .
H3CA C3C H3CB 108.2 . .
O3A C3A C3B 108.1(3) . .
O3A C3A H3AA 110.1 . .
C3B C3A H3AA 110.1 . .
O3A C3A H3AB 110.1 . .
C3B C3A H3AB 110.1 . .
H3AA C3A H3AB 108.4 . .
C4 C3 C2 119.3(3) . .
C4 C3 H3A 120.3 . .
C2 C3 H3A 120.3 . .
C3A C3B H3BA 109.5 . .
C3A C3B H3BB 109.5 . .
H3BA C3B H3BB 109.5 . .
C3A C3B H3BC 109.5 . .
H3BA C3B H3BC 109.5 . .
H3BB C3B H3BC 109.5 . .
C3C C3D H3DA 109.5 . .
C3C C3D H3DB 109.5 . .
H3DA C3D H3DB 109.5 . .
C3C C3D H3DC 109.5 . .
H3DA C3D H3DC 109.5 . .
H3DB C3D H3DC 109.5 . .
C3 C4 C5 122.1(3) . .
C3 C4 N1 118.5(3) . .
C5 C4 N1 119.4(3) . .
C6 C5 C4 118.8(3) . .
C6 C5 H5A 120.6 . .
C4 C5 H5A 120.6 . .
C5 C6 C1 120.2(3) . .
C5 C6 H6A 119.9 . .
C1 C6 H6A 119.9 . .
C22 C21 C25 107.4(3) . .
C22 C21 Co1 69.93(16) . .
C25 C21 Co1 70.41(17) . .
C22 C21 H21 126.3 . .
C25 C21 H21 126.3 . .
Co1 C21 H21 125.0 . .
C23 C22 C21 108.2(3) . .
C23 C22 Co1 69.90(15) . .
C21 C22 Co1 70.32(16) . .
C23 C22 H22 125.9 . .
C21 C22 H22 125.9 . .
Co1 C22 H22 125.5 . .
C22 C23 C24 108.3(3) . .
C22 C23 Co1 70.28(15) . .
C24 C23 Co1 70.96(16) . .
C22 C23 H23 125.8 . .
C24 C23 H23 125.8 . .
Co1 C23 H23 124.5 . .
C25 C24 C23 107.3(3) . .
C25 C24 Co1 70.13(17) . .
C23 C24 Co1 69.16(16) . .
C25 C24 H24 126.3 . .
C23 C24 H24 126.3 . .
Co1 C24 H24 125.9 . .
C24 C25 C21 108.8(3) . .
C24 C25 Co1 70.54(18) . .
C21 C25 Co1 69.78(17) . .
C24 C25 H25 125.6 . .
C21 C25 H25 125.6 . .
Co1 C25 H25 125.7 . .
O7 N1 O6 123.6(3) . .
O7 N1 C4 118.0(4) . .
O6 N1 C4 118.5(3) . .

loop_
_geom_bond_atom_site_label_1
_geom_bond_atom_site_label_2
_geom_bond_distance
_geom_bond_site_symmetry_2
V1 O3 1.591(2) .
V1 O1 2.0165(18) .
V1 O3P 2.0182(19) .
V1 O1P 2.0204(19) .
V1 O2 2.0362(19) .
V1 O2P 2.2952(19) .
V1 V1 5.4481(11) 3_575
Co1 C23 2.068(3) .
Co1 C22 2.073(3) .
Co1 C21 2.078(3) .
Co1 C25 2.086(3) .
Co1 C24 2.091(3) .
Co1 P3 2.1492(8) .
Co1 P2 2.1588(8) .
Co1 P1 2.1664(8) .
P1 O1P 1.5190(19) .
P1 O1B 1.601(2) .
P1 O1A 1.603(2) .
P2 O2P 1.5239(19) .
P2 O2A 1.595(2) .
P2 O2B 1.609(2) .
P3 O3P 1.5210(18) .
P3 O3A 1.596(2) .
P3 O3B 1.606(2) .
P4 O1 1.4973(18) .
P4 O2 1.4985(19) 3_575
P4 O4 1.560(2) .
P4 O5 1.618(2) .
P4 P4 3.6711(14) 3_575
O1A C1A 1.453(4) .
O1B C1C 1.451(4) .
O2A C2A 1.454(3) .
O2 P4 1.4985(19) 3_575
O2B C2C 1.462(3) .
O3A C3A 1.448(3) .
O3B C3C 1.455(3) .
O4 H4A 0.8400 .
O5 C1 1.373(3) .
O6 N1 1.228(5) .
O7 N1 1.222(5) .
C1 C2 1.394(4) .
C1 C6 1.396(4) .
C1C C1D 1.489(4) .
C1C H1CA 0.9900 .
C1C H1CB 0.9900 .
C1D H1DA 0.9800 .
C1D H1DB 0.9800 .
C1D H1DC 0.9800 .
C1B C1A 1.505(4) .
C1B H1BA 0.9800 .
C1B H1BB 0.9800 .
C1B H1BC 0.9800 .
C1A H1AA 0.9900 .
C1A H1AB 0.9900 .
C2C C2D 1.504(4) .
C2C H2CA 0.9900 .
C2C H2CB 0.9900 .
C2D H2DA 0.9800 .
C2D H2DB 0.9800 .
C2D H2DC 0.9800 .
C2A C2B 1.502(4) .
C2A H2AA 0.9900 .
C2A H2AB 0.9900 .
C2 C3 1.390(4) .
C2 H2A 0.9500 .
C2B H2BA 0.9800 .
C2B H2BB 0.9800 .
C2B H2BC 0.9800 .
C3C C3D 1.488(5) .
C3C H3CA 0.9900 .
C3C H3CB 0.9900 .
C3A C3B 1.505(4) .
C3A H3AA 0.9900 .
C3A H3AB 0.9900 .
C3 C4 1.378(5) .
C3 H3A 0.9500 .
C3B H3BA 0.9800 .
C3B H3BB 0.9800 .
C3B H3BC 0.9800 .
C3D H3DA 0.9800 .
C3D H3DB 0.9800 .
C3D H3DC 0.9800 .
C4 C5 1.384(5) .
C4 N1 1.469(4) .
C5 C6 1.380(5) .
C5 H5A 0.9500 .
C6 H6A 0.9500 .
C21 C22 1.411(4) .
C21 C25 1.418(5) .
C21 H21 0.9500 .
C22 C23 1.410(4) .
C22 H22 0.9500 .
C23 C24 1.419(4) .
C23 H23 0.9500 .
C24 C25 1.406(5) .
C24 H24 0.9500 .
C25 H25 0.9500 .

loop_
_geom_hbond_atom_site_label_D
_geom_hbond_atom_site_label_H
_geom_hbond_atom_site_label_A
_geom_hbond_distance_DH
_geom_hbond_distance_HA
_geom_hbond_distance_DA
_geom_hbond_angle_DHA
_geom_hbond_site_symmetry_A
O4 H4A O2P 0.84 1.73 2.561(3) 167.3 3_575

loop_
_geom_torsion_atom_site_label_1
_geom_torsion_atom_site_label_2
_geom_torsion_atom_site_label_3
_geom_torsion_atom_site_label_4
_geom_torsion
_geom_torsion_site_symmetry_1
_geom_torsion_site_symmetry_4
C23 Co1 P1 O1P 127.96(13) . .
C22 Co1 P1 O1P 157.67(13) . .
C21 Co1 P1 O1P -163.06(13) . .
C25 Co1 P1 O1P -144.98(15) . .
C24 Co1 P1 O1P 147.4(3) . .
P3 Co1 P1 O1P 36.19(9) . .
P2 Co1 P1 O1P -56.93(10) . .
C23 Co1 P1 O1B -104.49(13) . .
C22 Co1 P1 O1B -74.77(12) . .
C21 Co1 P1 O1B -35.50(13) . .
C25 Co1 P1 O1B -17.42(16) . .
C24 Co1 P1 O1B -85.0(3) . .
P3 Co1 P1 O1B 163.74(9) . .
P2 Co1 P1 O1B 70.63(9) . .
C23 Co1 P1 O1A 4.93(13) . .
C22 Co1 P1 O1A 34.64(12) . .
C21 Co1 P1 O1A 73.91(12) . .
C25 Co1 P1 O1A 91.99(15) . .
C24 Co1 P1 O1A 24.4(3) . .
P3 Co1 P1 O1A -86.84(9) . .
P2 Co1 P1 O1A -179.96(9) . .
C23 Co1 P2 O2P -152.64(18) . .
C22 Co1 P2 O2P 129.46(17) . .
C21 Co1 P2 O2P 135.99(13) . .
C25 Co1 P2 O2P 172.38(14) . .
C24 Co1 P2 O2P -153.49(13) . .
P3 Co1 P2 O2P -54.52(9) . .
P1 Co1 P2 O2P 35.62(9) . .
C23 Co1 P2 O2A 84.89(19) . .
C22 Co1 P2 O2A 6.99(17) . .
C21 Co1 P2 O2A 13.52(13) . .
C25 Co1 P2 O2A 49.91(13) . .
C24 Co1 P2 O2A 84.04(13) . .
P3 Co1 P2 O2A -176.99(8) . .
P1 Co1 P2 O2A -86.85(8) . .
C23 Co1 P2 O2B -24.39(19) . .
C22 Co1 P2 O2B -102.29(17) . .
C21 Co1 P2 O2B -95.76(13) . .
C25 Co1 P2 O2B -59.37(14) . .
C24 Co1 P2 O2B -25.24(13) . .
P3 Co1 P2 O2B 73.73(9) . .
P1 Co1 P2 O2B 163.87(9) . .
C23 Co1 P3 O3P -175.95(12) . .
C22 Co1 P3 O3P -148.23(13) . .
C21 Co1 P3 O3P -173.9(3) . .
C25 Co1 P3 O3P 125.67(14) . .
C24 Co1 P3 O3P 144.47(12) . .
P2 Co1 P3 O3P 34.42(9) . .
P1 Co1 P3 O3P -55.42(9) . .
C23 Co1 P3 O3A 61.33(12) . .
C22 Co1 P3 O3A 89.05(12) . .
C21 Co1 P3 O3A 63.3(3) . .
C25 Co1 P3 O3A 2.94(14) . .
C24 Co1 P3 O3A 21.75(12) . .
P2 Co1 P3 O3A -88.30(8) . .
P1 Co1 P3 O3A -178.15(8) . .
C23 Co1 P3 O3B -48.56(12) . .
C22 Co1 P3 O3B -20.84(13) . .
C21 Co1 P3 O3B -46.5(3) . .
C25 Co1 P3 O3B -106.94(14) . .
C24 Co1 P3 O3B -88.14(12) . .
P2 Co1 P3 O3B 161.81(9) . .
P1 Co1 P3 O3B 71.97(9) . .
O2 P4 O1 V1 -119.87(18) 3_575 .
O4 P4 O1 V1 10.7(2) . .
O5 P4 O1 V1 125.02(18) . .
P4 P4 O1 V1 -66.81(17) 3_575 .
O3 V1 O1 P4 -34.6(2) . .
O3P V1 O1 P4 -131.22(19) . .
O1P V1 O1 P4 148.9(2) . .
O2 V1 O1 P4 63.62(19) . .
O2P V1 O1 P4 145.3(2) . .
V1 V1 O1 P4 59.17(16) 3_575 .
O1B P1 O1P V1 -115.18(17) . .
O1A P1 O1P V1 136.87(16) . .
Co1 P1 O1P V1 14.2(2) . .
O3 V1 O1P P1 -141.91(17) . .
O1 V1 O1P P1 34.6(4) . .
O3P V1 O1P P1 -45.12(17) . .
O2 V1 O1P P1 119.64(17) . .
O2P V1 O1P P1 38.29(16) . .
V1 V1 O1P P1 103.22(16) 3_575 .
O1P P1 O1A C1A 51.2(2) . .
O1B P1 O1A C1A -61.8(2) . .
Co1 P1 O1A C1A -179.0(2) . .
O1P P1 O1B C1C 27.7(3) . .
O1A P1 O1B C1C 140.7(2) . .
Co1 P1 O1B C1C -105.8(2) . .
O2A P2 O2P V1 141.87(12) . .
O2B P2 O2P V1 -109.99(14) . .
Co1 P2 O2P V1 22.09(16) . .
O3 V1 O2P P2 -66(3) . .
O1 V1 O2P P2 118.68(14) . .
O3P V1 O2P P2 29.58(14) . .
O1P V1 O2P P2 -60.13(14) . .
O2 V1 O2P P2 -151.65(15) . .
V1 V1 O2P P2 158.62(14) 3_575 .
O2P P2 O2A C2A 46.6(2) . .
O2B P2 O2A C2A -66.3(2) . .
Co1 P2 O2A C2A 173.55(19) . .
O3 V1 O2 P4 132.40(16) . 3_575
O1 V1 O2 P4 31.35(16) . 3_575
O3P V1 O2 P4 -44.8(4) . 3_575
O1P V1 O2 P4 -130.15(16) . 3_575
O2P V1 O2 P4 -49.40(15) . 3_575
V1 V1 O2 P4 35.08(12) 3_575 3_575
O2P P2 O2B C2C 47.5(2) . .
O2A P2 O2B C2C 162.47(19) . .
Co1 P2 O2B C2C -85.41(19) . .
O3A P3 O3P V1 151.83(14) . .
O3B P3 O3P V1 -99.52(17) . .
Co1 P3 O3P V1 30.04(19) . .
O3 V1 O3P P3 116.77(17) . .
O1 V1 O3P P3 -142.21(17) . .
O1P V1 O3P P3 19.53(16) . .
O2 V1 O3P P3 -66.1(4) . .
O2P V1 O3P P3 -61.44(16) . .
V1 V1 O3P P3 -134.01(13) 3_575 .
O3P P3 O3A C3A 44.4(2) . .
O3B P3 O3A C3A -69.2(2) . .
Co1 P3 O3A C3A 172.62(18) . .
O3P P3 O3B C3C 24.0(2) . .
O3A P3 O3B C3C 138.1(2) . .
Co1 P3 O3B C3C -108.2(2) . .
O1 P4 O5 C1 -47.0(2) . .
O2 P4 O5 C1 -172.1(2) 3_575 .
O4 P4 O5 C1 70.7(2) . .
P4 P4 O5 C1 -87.0(4) 3_575 .
P4 O5 C1 C2 -29.2(4) . .
P4 O5 C1 C6 152.4(2) . .
P1 O1B C1C C1D -115.9(3) . .
P1 O1A C1A C1B -178.8(2) . .
P2 O2B C2C C2D -107.6(2) . .
P2 O2A C2A C2B 163.1(2) . .
O5 C1 C2 C3 -178.8(3) . .
C6 C1 C2 C3 -0.5(4) . .
P3 O3B C3C C3D -110.3(3) . .
P3 O3A C3A C3B 177.7(2) . .
C1 C2 C3 C4 -0.4(4) . .
C2 C3 C4 C5 1.1(5) . .
C2 C3 C4 N1 -178.3(3) . .
C3 C4 C5 C6 -0.9(5) . .
N1 C4 C5 C6 178.4(3) . .
C4 C5 C6 C1 0.0(5) . .
O5 C1 C6 C5 179.1(3) . .
C2 C1 C6 C5 0.7(4) . .
C23 Co1 C21 C22 37.54(17) . .
C25 Co1 C21 C22 117.9(3) . .
C24 Co1 C21 C22 81.08(19) . .
P3 Co1 C21 C22 35.3(4) . .
P2 Co1 C21 C22 -174.20(15) . .
P1 Co1 C21 C22 -81.49(17) . .
C23 Co1 C21 C25 -80.4(2) . .
C22 Co1 C21 C25 -117.9(3) . .
C24 Co1 C21 C25 -36.83(19) . .
P3 Co1 C21 C25 -82.6(3) . .
P2 Co1 C21 C25 67.89(18) . .
P1 Co1 C21 C25 160.60(17) . .
C25 C21 C22 C23 0.8(3) . .
Co1 C21 C22 C23 -59.90(19) . .
C25 C21 C22 Co1 60.75(19) . .
C21 Co1 C22 C23 118.9(3) . .
C25 Co1 C22 C23 80.8(2) . .
C24 Co1 C22 C23 37.83(19) . .
P3 Co1 C22 C23 -46.57(19) . .
P2 Co1 C22 C23 128.77(18) . .
P1 Co1 C22 C23 -138.16(17) . .
C23 Co1 C22 C21 -118.9(3) . .
C25 Co1 C22 C21 -38.09(19) . .
C24 Co1 C22 C21 -81.1(2) . .
P3 Co1 C22 C21 -165.49(15) . .
P2 Co1 C22 C21 9.8(3) . .
P1 Co1 C22 C21 102.91(17) . .
C21 C22 C23 C24 -0.9(3) . .
Co1 C22 C23 C24 -61.08(19) . .
C21 C22 C23 Co1 60.16(19) . .
C21 Co1 C23 C22 -37.48(18) . .
C25 Co1 C23 C22 -81.0(2) . .
C24 Co1 C23 C22 -118.5(3) . .
P3 Co1 C23 C22 141.71(17) . .
P2 Co1 C23 C22 -119.72(19) . .
P1 Co1 C23 C22 50.68(19) . .
C22 Co1 C23 C24 118.5(3) . .
C21 Co1 C23 C24 81.0(2) . .
C25 Co1 C23 C24 37.45(19) . .
P3 Co1 C23 C24 -99.83(17) . .
P2 Co1 C23 C24 -1.3(3) . .
P1 Co1 C23 C24 169.14(15) . .
C22 C23 C24 C25 0.6(3) . .
Co1 C23 C24 C25 -60.0(2) . .
C22 C23 C24 Co1 60.65(19) . .
C23 Co1 C24 C25 118.4(3) . .
C22 Co1 C24 C25 80.68(19) . .
C21 Co1 C24 C25 37.27(19) . .
P3 Co1 C24 C25 -158.20(17) . .
P2 Co1 C24 C25 -62.24(18) . .
P1 Co1 C24 C25 91.8(3) . .
C22 Co1 C24 C23 -37.76(18) . .
C21 Co1 C24 C23 -81.17(19) . .
C25 Co1 C24 C23 -118.4(3) . .
P3 Co1 C24 C23 83.36(17) . .
P2 Co1 C24 C23 179.32(15) . .
P1 Co1 C24 C23 -26.6(4) . .
C23 C24 C25 C21 -0.1(3) . .
Co1 C24 C25 C21 -59.5(2) . .
C23 C24 C25 Co1 59.40(19) . .
C22 C21 C25 C24 -0.5(3) . .
Co1 C21 C25 C24 60.0(2) . .
C22 C21 C25 Co1 -60.44(19) . .
C23 Co1 C25 C24 -37.97(17) . .
C22 Co1 C25 C24 -81.57(19) . .
C21 Co1 C25 C24 -119.6(3) . .
P3 Co1 C25 C24 30.3(2) . .
P2 Co1 C25 C24 123.41(17) . .
P1 Co1 C25 C24 -148.12(15) . .
C23 Co1 C25 C21 81.65(19) . .
C22 Co1 C25 C21 38.04(18) . .
C24 Co1 C25 C21 119.6(3) . .
P3 Co1 C25 C21 149.90(15) . .
P2 Co1 C25 C21 -116.98(17) . .
P1 Co1 C25 C21 -28.5(2) . .
C3 C4 N1 O7 176.4(3) . .
C5 C4 N1 O7 -3.0(5) . .
C3 C4 N1 O6 -2.8(4) . .
C5 C4 N1 O6 177.9(3) . .
